data_4340939
loop_
_publ_author_name
'Zheng, Zhi-Peng'
'Ou, Yan-Jun'
'Hong, Xu-Jia'
'Wei, Lei-Ming'
'Wan, Lin-Tao'
'Zhou, Wo-Hua'
'Zhan, Qing-Guang'
'Cai, Yue-Peng'

_publ_section_title
;
 Anion-dependent assembly of four sensitized near-infrared luminescent
 heteronuclear Zn(II)-Yb(III) Schiff base complexes from a trinuclear
 Zn(II) complex.
;
_journal_issue 18
_journal_name_full 'Inorganic chemistry'
_journal_page_first 9625
_journal_page_last 9632
_journal_paper_doi 10.1021/ic501118b
_journal_volume 53
_journal_year 2014
_chemical_formula_sum 'C34 H48 Cl2 N4 O20 Zn3'
_chemical_formula_weight 1099.77
_chemical_name_systematic
; 
 ? 
;
_space_group_IT_number 2
_symmetry_cell_setting triclinic
_symmetry_space_group_name_Hall '-P 1'
_symmetry_space_group_name_H-M 'P -1'
_atom_sites_solution_hydrogens geom
_atom_sites_solution_primary direct
_atom_sites_solution_secondary difmap
_audit_creation_method SHELXL-97
_cell_angle_alpha 69.312(3)
_cell_angle_beta 67.999(3)
_cell_angle_gamma 80.740(4)
_cell_formula_units_Z 2
_cell_length_a 12.767(3)
_cell_length_b 13.004(3)
_cell_length_c 16.143(4)
_cell_measurement_reflns_used 2157
_cell_measurement_temperature 298(2)
_cell_measurement_theta_max 22.19
_cell_measurement_theta_min 1.87
_cell_volume 2323.4(10)
_computing_cell_refinement 'Bruker SAINT'
_computing_data_collection 'Bruker APEX2'
_computing_data_reduction 'Bruker SAINT'
_computing_molecular_graphics 'Bruker SHELXTL'
_computing_publication_material 'Bruker SHELXTL'
_computing_structure_refinement 'SHELXL-97 (Sheldrick, 2008)'
_computing_structure_solution 'SHELXS-97 (Sheldrick, 2008)'
_diffrn_ambient_temperature 298(2)
_diffrn_measured_fraction_theta_full 0.977
_diffrn_measured_fraction_theta_max 0.977
_diffrn_measurement_device_type 'Bruker APEX-II CCD'
_diffrn_measurement_method '\f and \w scans'
_diffrn_radiation_monochromator graphite
_diffrn_radiation_source 'fine-focus sealed tube'
_diffrn_radiation_type MoK\a
_diffrn_radiation_wavelength 0.71073
_diffrn_reflns_av_R_equivalents 0.0381
_diffrn_reflns_av_sigmaI/netI 0.0987
_diffrn_reflns_limit_h_max 8
_diffrn_reflns_limit_h_min -13
_diffrn_reflns_limit_k_max 11
_diffrn_reflns_limit_k_min -13
_diffrn_reflns_limit_l_max 15
_diffrn_reflns_limit_l_min -17
_diffrn_reflns_number 8436
_diffrn_reflns_theta_full 25.46
_diffrn_reflns_theta_max 22.46
_diffrn_reflns_theta_min 1.44
_exptl_absorpt_coefficient_mu 1.729
_exptl_absorpt_correction_T_max 0.8461
_exptl_absorpt_correction_T_min 0.7022
_exptl_absorpt_correction_type multi-scan
_exptl_absorpt_process_details 'SADABS (sHELDRICK, 1996)'
_exptl_crystal_colour colorless
_exptl_crystal_density_diffrn 1.572
_exptl_crystal_density_method 'not measured'
_exptl_crystal_description block
_exptl_crystal_F_000 1128
_exptl_crystal_size_max 0.22
_exptl_crystal_size_mid 0.17
_exptl_crystal_size_min 0.10
_refine_diff_density_max 0.572
_refine_diff_density_min -0.474
_refine_diff_density_rms 0.079
_refine_ls_extinction_method none
_refine_ls_goodness_of_fit_ref 0.960
_refine_ls_hydrogen_treatment constr
_refine_ls_matrix_type full
_refine_ls_number_parameters 592
_refine_ls_number_reflns 5895
_refine_ls_number_restraints 0
_refine_ls_restrained_S_all 0.960
_refine_ls_R_factor_all 0.1313
_refine_ls_R_factor_gt 0.0631
_refine_ls_shift/su_max 0.003
_refine_ls_shift/su_mean 0.001
_refine_ls_structure_factor_coef Fsqd
_refine_ls_weighting_details 'calc w=1/[\s^2^(Fo^2^)+(0.0940P)^2^+0.5208P] where P=(Fo^2^+2Fc^2^)/3'
_refine_ls_weighting_scheme calc
_refine_ls_wR_factor_gt 0.1476
_refine_ls_wR_factor_ref 0.1909
_reflns_number_gt 3065
_reflns_number_total 5895
_reflns_threshold_expression >2sigma(I)
_cod_data_source_file ic501118b_si_002.cif
_cod_data_source_block 991995(1)
_cod_depositor_comments
;
The following automatic conversions were performed:

'_symmetry_cell_setting' value 'Triclinic' changed to 'triclinic'
according to
/home/saulius/struct/COD-crude-data--automatic-downloads/rss-feeds/ACS/lib/dictionaries/cif_core.dic
dictionary named 'cif_core.dic' version 2.4.2 from 2011-04-26.

Automatic conversion script
Id: cif_fix_values 2281 2013-09-26 08:29:07Z andrius 

 Adding full bibliography for 4340939--4340944.cif.
;
_cod_original_sg_symbol_H-M p-1
_cod_database_code 4340939

loop_
_symmetry_equiv_pos_as_xyz
'x, y, z'
'-x, -y, -z'

loop_
_atom_site_label
_atom_site_type_symbol
_atom_site_fract_x
_atom_site_fract_y
_atom_site_fract_z
_atom_site_U_iso_or_equiv
_atom_site_adp_type
_atom_site_occupancy
_atom_site_symmetry_multiplicity
_atom_site_calc_flag
_atom_site_refinement_flags
Zn1 Zn 0.77876(5) 0.50843(4) 0.66060(4) 0.06731(19) Uani 1 1 d .
Zn2 Zn 0.78423(4) 0.66566(4) 0.79071(3) 0.06345(18) Uani 1 1 d .
Zn3 Zn 0.64573(5) 0.89235(4) 0.84775(4) 0.07094(19) Uani 1 1 d .
Cl1 Cl 0.41803(14) 0.77840(15) 0.66259(13) 0.1424(8) Uani 1 1 d .
Cl2 Cl 0.04404(18) 0.09632(15) 0.78186(14) 0.1557(9) Uani 1 1 d .
O1 O 0.8708(2) 0.5644(2) 0.71738(18) 0.0635(10) Uani 1 1 d .
O2 O 0.9645(2) 0.6990(2) 0.7545(2) 0.0766(11) Uani 1 1 d .
O3 O 0.7463(2) 0.7536(2) 0.87767(18) 0.0663(10) Uani 1 1 d .
O4 O 0.8015(2) 0.5441(2) 0.9352(2) 0.0729(11) Uani 1 1 d .
O5 O 0.6342(2) 0.4940(2) 0.7673(2) 0.0763(11) Uani 1 1 d .
O6 O 0.6247(2) 0.6154(2) 0.83832(19) 0.0686(10) Uani 1 1 d .
O7 O 0.7861(3) 0.6585(2) 0.56491(19) 0.0801(12) Uani 1 1 d .
H7A H 0.8553 0.6734 0.5236 0.120 Uiso 1 1 d R
H7B H 0.7662 0.7089 0.5932 0.120 Uiso 1 1 d R
O8 O 0.7709(3) 0.7838(2) 0.67220(19) 0.0741(11) Uani 1 1 d .
O9 O 0.7029(3) 0.9358(2) 0.7094(2) 0.0863(13) Uani 1 1 d .
O10 O 0.5155(3) 0.7901(2) 0.9005(2) 0.0840(12) Uani 1 1 d .
H10A H 0.5381 0.7211 0.9044 0.126 Uiso 1 1 d R
H10B H 0.4761 0.8107 0.8625 0.126 Uiso 1 1 d R
O11 O 0.4950(4) 0.7932(5) 0.6954(4) 0.227(3) Uani 1 1 d .
O12 O 0.4226(7) 0.8618(5) 0.5796(5) 0.302(4) Uani 1 1 d .
O13 O 0.3107(4) 0.7767(5) 0.7288(4) 0.243(3) Uani 1 1 d .
O14 O 0.4396(5) 0.6782(4) 0.6412(4) 0.209(3) Uani 1 1 d .
O15 O 0.1444(7) 0.1154(9) 0.7666(9) 0.449(8) Uani 1 1 d .
O16 O 0.0343(8) -0.0062(4) 0.8289(5) 0.323(5) Uani 1 1 d .
O17 O 0.0324(8) 0.1109(5) 0.7023(5) 0.384(5) Uani 1 1 d .
O18 O -0.0139(7) 0.1688(5) 0.8175(5) 0.281(4) Uani 1 1 d .
O19 O 0.1128(6) 0.9049(6) 0.9805(5) 0.258(4) Uani 1 1 d .
O20 O 0.3135(3) 0.8509(3) 0.8738(3) 0.140(2) Uani 1 1 d .
O21 O 0.6509(7) 0.9303(6) 0.3562(5) 0.299(4) Uani 1 1 d .
O22 O 0.6519(3) 0.7347(3) 0.4636(3) 0.1561(17) Uani 1 1 d .
N1 N 0.7117(3) 0.4191(3) 0.6064(2) 0.0717(14) Uani 1 1 d .
N2 N 0.9070(3) 0.3954(3) 0.6332(2) 0.0803(15) Uani 1 1 d .
N3 N 0.5468(3) 1.0416(3) 0.8423(2) 0.0789(15) Uani 1 1 d .
N4 N 0.7073(3) 0.9558(3) 0.9179(3) 0.0841(15) Uani 1 1 d .
C1 C 0.6084(4) 0.4385(4) 0.5976(3) 0.0840(19) Uani 1 1 d .
H1 H 0.5679 0.5022 0.6064 0.101 Uiso 1 1 calc R
C2 C 0.5601(5) 0.3668(4) 0.5757(3) 0.100(2) Uani 1 1 d .
H2 H 0.4899 0.3824 0.5683 0.120 Uiso 1 1 calc R
C3 C 0.6223(5) 0.2709(4) 0.5656(4) 0.108(2) Uani 1 1 d .
H3 H 0.5942 0.2209 0.5504 0.130 Uiso 1 1 calc R
C4 C 0.7242(5) 0.2503(4) 0.5781(4) 0.116(2) Uani 1 1 d .
H4 H 0.7639 0.1844 0.5750 0.139 Uiso 1 1 calc R
C5 C 0.7679(4) 0.3270(3) 0.5950(3) 0.0778(19) Uani 1 1 d .
C6 C 0.8847(4) 0.3110(4) 0.6023(3) 0.0941(19) Uani 1 1 d .
H6A H 0.8911 0.2391 0.6467 0.113 Uiso 1 1 calc R
H6B H 0.9409 0.3136 0.5412 0.113 Uiso 1 1 calc R
C7 C 1.0068(4) 0.3958(4) 0.6330(3) 0.0740(18) Uani 1 1 d .
H7 H 1.0576 0.3412 0.6151 0.089 Uiso 1 1 calc R
C8 C 1.0477(4) 0.4727(4) 0.6580(3) 0.0693(18) Uani 1 1 d .
C9 C 1.1643(4) 0.4632(4) 0.6419(4) 0.094(2) Uani 1 1 d .
H9 H 1.2072 0.4085 0.6180 0.113 Uiso 1 1 calc R
C10 C 1.2176(5) 0.5340(5) 0.6610(4) 0.111(3) Uani 1 1 d .
H10 H 1.2950 0.5270 0.6495 0.134 Uiso 1 1 calc R
C11 C 1.1526(4) 0.6144(4) 0.6975(4) 0.093(2) Uani 1 1 d .
H11 H 1.1865 0.6626 0.7102 0.111 Uiso 1 1 calc R
C12 C 1.0378(4) 0.6232(4) 0.7150(3) 0.0754(19) Uani 1 1 d .
C13 C 0.9810(4) 0.5538(3) 0.6983(3) 0.0631(16) Uani 1 1 d .
C14 C 1.0106(4) 0.7987(4) 0.7471(3) 0.096(2) Uani 1 1 d .
H14A H 1.0720 0.7791 0.7719 0.115 Uiso 1 1 calc R
H14B H 0.9524 0.8382 0.7844 0.115 Uiso 1 1 calc R
C15 C 1.0531(5) 0.8711(4) 0.6466(4) 0.138(3) Uani 1 1 d .
H15A H 1.1300 0.8500 0.6169 0.206 Uiso 1 1 calc R
H15B H 1.0495 0.9463 0.6445 0.206 Uiso 1 1 calc R
H15C H 1.0072 0.8636 0.6138 0.206 Uiso 1 1 calc R
C16 C 0.4674(4) 1.0763(4) 0.8020(3) 0.087(2) Uani 1 1 d .
H16 H 0.4454 1.0294 0.7798 0.105 Uiso 1 1 calc R
C17 C 0.4174(5) 1.1801(4) 0.7927(4) 0.104(2) Uani 1 1 d .
H17 H 0.3607 1.2030 0.7663 0.124 Uiso 1 1 calc R
C18 C 0.4539(5) 1.2479(4) 0.8234(4) 0.108(3) Uani 1 1 d .
H18 H 0.4203 1.3176 0.8197 0.130 Uiso 1 1 calc R
C19 C 0.5383(5) 1.2149(4) 0.8590(4) 0.105(2) Uani 1 1 d .
H19 H 0.5663 1.2628 0.8764 0.125 Uiso 1 1 calc R
C20 C 0.5821(4) 1.1102(3) 0.8691(3) 0.0819(19) Uani 1 1 d .
C21 C 0.6773(5) 1.0731(4) 0.9078(4) 0.108(2) Uani 1 1 d .
H21B H 0.7428 1.1171 0.8657 0.130 Uiso 1 1 calc R
H21A H 0.6547 1.0837 0.9688 0.130 Uiso 1 1 calc R
C22 C 0.7641(4) 0.9047(4) 0.9698(3) 0.0913(18) Uani 1 1 d .
H22 H 0.7859 0.9452 0.9976 0.110 Uiso 1 1 calc R
C23 C 0.7991(4) 0.7900(4) 0.9908(3) 0.0807(17) Uani 1 1 d .
C24 C 0.8437(4) 0.7475(4) 1.0658(3) 0.0986(19) Uani 1 1 d .
H24 H 0.8536 0.7945 1.0941 0.118 Uiso 1 1 calc R
C25 C 0.8717(4) 0.6385(5) 1.0961(4) 0.110(3) Uani 1 1 d .
H25 H 0.8995 0.6116 1.1457 0.132 Uiso 1 1 calc R
C26 C 0.8591(4) 0.5665(4) 1.0535(3) 0.095(2) Uani 1 1 d .
H26 H 0.8791 0.4922 1.0738 0.114 Uiso 1 1 calc R
C27 C 0.8166(4) 0.6077(4) 0.9814(3) 0.0718(17) Uani 1 1 d .
C28 C 0.7854(3) 0.7198(4) 0.9481(3) 0.0645(16) Uani 1 1 d .
C29 C 0.8212(4) 0.4276(4) 0.9703(4) 0.092(2) Uani 1 1 d .
H29A H 0.7789 0.4009 1.0373 0.111 Uiso 1 1 calc R
H29B H 0.9008 0.4123 0.9615 0.111 Uiso 1 1 calc R
C30 C 0.7867(5) 0.3680(4) 0.9209(4) 0.112(3) Uani 1 1 d .
H30A H 0.7059 0.3721 0.9385 0.168 Uiso 1 1 calc R
H30B H 0.8120 0.2923 0.9386 0.168 Uiso 1 1 calc R
H30C H 0.8202 0.4012 0.8539 0.168 Uiso 1 1 calc R
C31 C 0.5836(3) 0.5452(3) 0.8237(3) 0.0643(16) Uani 1 1 d .
C32 C 0.4608(4) 0.5201(4) 0.8807(4) 0.099(2) Uani 1 1 d .
H32A H 0.4528 0.4419 0.9077 0.149 Uiso 1 1 calc R
H32C H 0.4164 0.5500 0.8404 0.149 Uiso 1 1 calc R
H32B H 0.4352 0.5526 0.9302 0.149 Uiso 1 1 calc R
C33 C 0.7382(4) 0.8844(3) 0.6505(3) 0.0739(17) Uani 1 1 d .
C34 C 0.7427(5) 0.9447(4) 0.5517(3) 0.119(3) Uani 1 1 d .
H34B H 0.6672 0.9626 0.5505 0.178 Uiso 1 1 calc R
H34C H 0.7807 0.8993 0.5127 0.178 Uiso 1 1 calc R
H34A H 0.7831 1.0112 0.5282 0.178 Uiso 1 1 calc R

loop_
_atom_site_aniso_label
_atom_site_aniso_U_11
_atom_site_aniso_U_22
_atom_site_aniso_U_33
_atom_site_aniso_U_23
_atom_site_aniso_U_13
_atom_site_aniso_U_12
Zn1 0.0760(3) 0.0599(3) 0.0709(3) -0.0354(2) -0.0169(2) -0.0025(3)
Zn2 0.0643(3) 0.0637(3) 0.0638(3) -0.0330(2) -0.0098(2) -0.0072(3)
Zn3 0.0818(3) 0.0646(3) 0.0742(3) -0.0389(2) -0.0178(3) -0.0070(3)
Cl1 0.1281(11) 0.1609(14) 0.1716(12) -0.0669(10) -0.0761(9) -0.0025(11)
Cl2 0.2105(18) 0.1170(12) 0.1480(13) -0.0433(10) -0.0686(13) -0.0087(13)
O1 0.0523(15) 0.0734(16) 0.0696(15) -0.0395(12) -0.0106(13) -0.0020(14)
O2 0.0651(17) 0.0775(17) 0.0919(18) -0.0452(13) -0.0086(15) -0.0185(15)
O3 0.0735(17) 0.0676(16) 0.0653(15) -0.0299(12) -0.0239(13) -0.0022(15)
O4 0.0823(19) 0.0575(17) 0.0735(17) -0.0132(14) -0.0276(15) -0.0041(15)
O5 0.0652(18) 0.0830(17) 0.0859(17) -0.0512(13) -0.0068(15) -0.0085(15)
O6 0.0601(16) 0.0731(16) 0.0849(16) -0.0476(12) -0.0164(13) -0.0054(14)
O7 0.098(2) 0.0611(16) 0.0738(18) -0.0307(14) -0.0107(16) -0.0077(16)
O8 0.101(2) 0.0571(16) 0.0735(16) -0.0299(13) -0.0301(15) -0.0058(15)
O9 0.125(2) 0.0648(17) 0.0704(17) -0.0390(13) -0.0208(17) 0.0014(18)
O10 0.0846(19) 0.0717(17) 0.106(2) -0.0444(14) -0.0297(16) -0.0019(16)
O11 0.182(3) 0.362(6) 0.179(4) -0.063(4) -0.085(3) -0.111(4)
O12 0.501(8) 0.192(6) 0.279(5) -0.019(5) -0.280(5) 0.038(6)
O13 0.090(3) 0.388(5) 0.325(5) -0.260(4) -0.009(3) -0.023(4)
O14 0.200(5) 0.201(4) 0.248(5) -0.115(4) -0.072(4) 0.024(4)
O15 0.195(7) 0.567(12) 0.621(15) -0.320(10) -0.029(9) -0.081(8)
O16 0.509(11) 0.108(4) 0.324(8) 0.034(5) -0.190(7) -0.060(6)
O17 0.779(11) 0.200(5) 0.359(5) -0.157(4) -0.400(6) 0.145(7)
O18 0.362(9) 0.242(5) 0.247(5) -0.163(4) -0.077(6) 0.096(6)
O19 0.242(5) 0.252(6) 0.295(6) -0.065(5) -0.142(5) 0.023(5)
O20 0.123(3) 0.146(3) 0.132(3) -0.024(3) -0.040(2) -0.015(3)
O21 0.424(8) 0.211(6) 0.325(7) -0.056(5) -0.231(6) 0.007(6)
O22 0.185(3) 0.154(3) 0.223(3) -0.128(2) -0.136(2) 0.060(3)
N1 0.081(2) 0.066(2) 0.073(2) -0.0284(16) -0.0231(18) -0.0101(19)
N2 0.094(3) 0.076(2) 0.081(2) -0.0496(16) -0.0205(19) 0.005(2)
N3 0.107(3) 0.0542(19) 0.077(2) -0.0331(16) -0.021(2) -0.005(2)
N4 0.087(2) 0.082(2) 0.100(2) -0.0504(18) -0.0282(19) -0.008(2)
C1 0.117(4) 0.065(3) 0.075(3) -0.031(2) -0.027(3) -0.013(3)
C2 0.121(4) 0.100(3) 0.104(3) -0.042(3) -0.053(3) -0.017(3)
C3 0.160(4) 0.082(3) 0.118(3) -0.053(2) -0.065(3) -0.010(3)
C4 0.175(5) 0.079(3) 0.133(3) -0.070(2) -0.074(3) 0.028(3)
C5 0.113(4) 0.046(2) 0.073(3) -0.0310(19) -0.017(3) -0.005(3)
C6 0.107(3) 0.100(3) 0.110(3) -0.068(2) -0.046(3) 0.006(3)
C7 0.078(3) 0.070(3) 0.061(3) -0.030(2) -0.004(2) 0.005(3)
C8 0.055(3) 0.076(3) 0.066(3) -0.023(2) -0.011(2) 0.002(2)
C9 0.078(3) 0.081(3) 0.116(4) -0.037(3) -0.029(3) 0.018(3)
C10 0.075(4) 0.138(5) 0.096(4) -0.032(4) -0.008(3) -0.005(4)
C11 0.050(3) 0.121(4) 0.109(3) -0.052(3) -0.011(3) -0.013(3)
C12 0.074(3) 0.071(3) 0.067(3) -0.024(2) -0.003(2) -0.015(3)
C13 0.063(3) 0.065(3) 0.061(2) -0.029(2) -0.017(2) 0.009(2)
C14 0.076(3) 0.101(3) 0.114(3) -0.058(3) -0.002(3) -0.032(3)
C15 0.155(6) 0.116(4) 0.115(4) -0.053(3) 0.010(4) -0.035(4)
C16 0.102(4) 0.074(3) 0.084(3) -0.033(2) -0.026(3) 0.001(3)
C17 0.122(4) 0.085(3) 0.105(3) -0.045(3) -0.033(3) 0.012(3)
C18 0.150(5) 0.066(3) 0.097(3) -0.047(2) -0.014(3) 0.005(3)
C19 0.135(4) 0.077(3) 0.115(3) -0.059(2) -0.028(3) -0.010(3)
C20 0.108(4) 0.057(2) 0.076(3) -0.035(2) -0.006(3) -0.024(3)
C21 0.127(4) 0.088(3) 0.125(3) -0.066(2) -0.025(3) -0.015(3)
C22 0.084(3) 0.116(3) 0.102(3) -0.071(2) -0.023(2) -0.016(3)
C23 0.066(3) 0.119(3) 0.082(2) -0.059(2) -0.024(2) -0.011(3)
C24 0.071(3) 0.157(4) 0.105(3) -0.089(2) -0.031(2) 0.008(3)
C25 0.077(3) 0.174(5) 0.089(3) -0.049(3) -0.040(3) 0.015(4)
C26 0.080(3) 0.116(4) 0.092(3) -0.044(3) -0.029(3) 0.012(3)
C27 0.053(2) 0.104(3) 0.065(2) -0.038(2) -0.017(2) -0.002(2)
C28 0.045(2) 0.083(3) 0.061(2) -0.033(2) -0.002(2) -0.009(2)
C29 0.063(3) 0.093(4) 0.106(4) -0.028(3) -0.023(3) 0.016(3)
C30 0.151(5) 0.071(3) 0.104(4) -0.028(3) -0.039(4) 0.010(3)
C31 0.058(2) 0.061(2) 0.080(3) -0.034(2) -0.022(2) 0.002(2)
C32 0.074(3) 0.094(3) 0.118(3) -0.063(2) 0.018(3) -0.026(3)
C33 0.095(3) 0.065(3) 0.065(2) -0.031(2) -0.016(2) -0.015(3)
C34 0.210(6) 0.063(3) 0.075(3) -0.021(3) -0.048(4) 0.013(4)

loop_
_atom_type_symbol
_atom_type_description
_atom_type_scat_dispersion_real
_atom_type_scat_dispersion_imag
_atom_type_scat_source
C C 0.0033 0.0016 'International Tables Vol C Tables 4.2.6.8 and 6.1.1.4'
H H 0.0000 0.0000 'International Tables Vol C Tables 4.2.6.8 and 6.1.1.4'
N N 0.0061 0.0033 'International Tables Vol C Tables 4.2.6.8 and 6.1.1.4'
O O 0.0106 0.0060 'International Tables Vol C Tables 4.2.6.8 and 6.1.1.4'
Zn Zn 0.2839 1.4301 'International Tables Vol C Tables 4.2.6.8 and 6.1.1.4'
Cl Cl 0.1484 0.1585 'International Tables Vol C Tables 4.2.6.8 and 6.1.1.4'

loop_
_geom_angle_atom_site_label_1
_geom_angle_atom_site_label_2
_geom_angle_atom_site_label_3
_geom_angle
O5 Zn1 O7 110.11(11)
O5 Zn1 N2 130.50(12)
O7 Zn1 N2 119.26(12)
O5 Zn1 O1 96.60(13)
O7 Zn1 O1 88.86(13)
N2 Zn1 O1 88.12(15)
O5 Zn1 N1 89.09(14)
O7 Zn1 N1 100.73(14)
N2 Zn1 N1 78.90(16)
O1 Zn1 N1 166.48(12)
O3 Zn2 O1 159.47(13)
O3 Zn2 O6 93.30(12)
O1 Zn2 O6 102.14(12)
O3 Zn2 O8 100.69(12)
O1 Zn2 O8 91.50(11)
O6 Zn2 O8 94.81(12)
O3 Zn2 O2 86.79(12)
O1 Zn2 O2 75.95(12)
O6 Zn2 O2 171.56(10)
O8 Zn2 O2 93.47(11)
O3 Zn2 O4 73.12(11)
O1 Zn2 O4 93.85(11)
O6 Zn2 O4 87.76(11)
O8 Zn2 O4 173.46(13)
O2 Zn2 O4 84.19(10)
O9 Zn3 O10 109.51(15)
O9 Zn3 N4 121.71(14)
O10 Zn3 N4 128.62(14)
O9 Zn3 O3 99.66(12)
O10 Zn3 O3 86.97(12)
N4 Zn3 O3 88.37(14)
O9 Zn3 N3 90.43(13)
O10 Zn3 N3 97.01(14)
N4 Zn3 N3 79.69(16)
O3 Zn3 N3 167.28(15)
O11 Cl1 O13 110.2(4)
O11 Cl1 O12 110.1(4)
O13 Cl1 O12 109.7(4)
O11 Cl1 O14 111.5(4)
O13 Cl1 O14 108.7(4)
O12 Cl1 O14 106.6(4)
O15 Cl2 O18 103.7(7)
O15 Cl2 O16 104.3(7)
O18 Cl2 O16 121.3(5)
O15 Cl2 O17 108.9(7)
O18 Cl2 O17 110.0(5)
O16 Cl2 O17 107.9(6)
C13 O1 Zn2 117.7(3)
C13 O1 Zn1 126.7(3)
Zn2 O1 Zn1 114.70(13)
C12 O2 C14 118.8(3)
C12 O2 Zn2 111.7(3)
C14 O2 Zn2 127.8(2)
C28 O3 Zn2 119.1(3)
C28 O3 Zn3 125.8(3)
Zn2 O3 Zn3 115.14(15)
C27 O4 C29 117.9(4)
C27 O4 Zn2 106.9(2)
C29 O4 Zn2 133.7(3)
C31 O5 Zn1 135.7(3)
C31 O6 Zn2 131.5(3)
Zn1 O7 H7A 112.2
Zn1 O7 H7B 109.9
H7A O7 H7B 106.8
C33 O8 Zn2 136.0(3)
C33 O9 Zn3 134.7(3)
Zn3 O10 H10A 113.0
Zn3 O10 H10B 109.1
H10A O10 H10B 106.1
C5 N1 C1 117.9(5)
C5 N1 Zn1 116.2(4)
C1 N1 Zn1 124.9(3)
C7 N2 C6 116.5(4)
C7 N2 Zn1 127.0(4)
C6 N2 Zn1 116.2(3)
C20 N3 C16 119.1(4)
C20 N3 Zn3 113.8(3)
C16 N3 Zn3 126.2(4)
C22 N4 C21 118.4(5)
C22 N4 Zn3 126.5(4)
C21 N4 Zn3 115.0(4)
N1 C1 C2 122.8(4)
N1 C1 H1 118.6
C2 C1 H1 118.6
C3 C2 C1 116.7(5)
C3 C2 H2 121.6
C1 C2 H2 121.6
C4 C3 C2 120.0(6)
C4 C3 H3 120.0
C2 C3 H3 120.0
C3 C4 C5 119.6(5)
C3 C4 H4 120.2
C5 C4 H4 120.2
N1 C5 C4 122.8(5)
N1 C5 C6 115.9(5)
C4 C5 C6 121.3(4)
N2 C6 C5 111.4(4)
N2 C6 H6A 109.4
C5 C6 H6A 109.4
N2 C6 H6B 109.3
C5 C6 H6B 109.3
H6A C6 H6B 108.0
N2 C7 C8 125.9(4)
N2 C7 H7 117.1
C8 C7 H7 117.1
C9 C8 C7 114.9(4)
C9 C8 C13 119.1(5)
C7 C8 C13 126.0(4)
C10 C9 C8 121.7(5)
C10 C9 H9 119.1
C8 C9 H9 119.1
C11 C10 C9 118.6(5)
C11 C10 H10 120.7
C9 C10 H10 120.7
C12 C11 C10 120.0(6)
C12 C11 H11 120.0
C10 C11 H11 120.0
C11 C12 C13 123.3(5)
C11 C12 O2 124.4(5)
C13 C12 O2 112.2(4)
O1 C13 C12 121.1(4)
O1 C13 C8 121.8(5)
C12 C13 C8 117.1(4)
O2 C14 C15 110.8(5)
O2 C14 H14A 109.5
C15 C14 H14A 109.5
O2 C14 H14B 109.5
C15 C14 H14B 109.5
H14A C14 H14B 108.1
C14 C15 H15A 109.5
C14 C15 H15B 109.5
H15A C15 H15B 109.5
C14 C15 H15C 109.5
H15A C15 H15C 109.5
H15B C15 H15C 109.5
N3 C16 C17 121.5(6)
N3 C16 H16 119.2
C17 C16 H16 119.2
C18 C17 C16 117.7(6)
C18 C17 H17 121.1
C16 C17 H17 121.2
C19 C18 C17 120.6(5)
C19 C18 H18 119.7
C17 C18 H18 119.7
C18 C19 C20 118.9(6)
C18 C19 H19 120.5
C20 C19 H19 120.5
N3 C20 C19 121.9(5)
N3 C20 C21 118.7(4)
C19 C20 C21 119.3(5)
N4 C21 C20 110.4(5)
N4 C21 H21B 109.6
C20 C21 H21B 109.6
N4 C21 H21A 109.6
C20 C21 H21A 109.6
H21B C21 H21A 108.1
N4 C22 C23 127.0(5)
N4 C22 H22 116.5
C23 C22 H22 116.5
C28 C23 C24 119.7(4)
C28 C23 C22 124.7(5)
C24 C23 C22 115.5(5)
C25 C24 C23 120.4(6)
C25 C24 H24 119.8
C23 C24 H24 119.8
C24 C25 C26 120.8(6)
C24 C25 H25 119.6
C26 C25 H25 119.6
C27 C26 C25 118.6(5)
C27 C26 H26 120.7
C25 C26 H26 120.7
O4 C27 C26 123.0(4)
O4 C27 C28 114.4(4)
C26 C27 C28 122.6(5)
O3 C28 C23 122.9(4)
O3 C28 C27 119.2(5)
C23 C28 C27 117.9(5)
O4 C29 C30 111.7(4)
O4 C29 H29A 109.3
C30 C29 H29A 109.3
O4 C29 H29B 109.3
C30 C29 H29B 109.3
H29A C29 H29B 107.9
C29 C30 H30A 109.5
C29 C30 H30B 109.5
H30A C30 H30B 109.5
C29 C30 H30C 109.5
H30A C30 H30C 109.5
H30B C30 H30C 109.5
O5 C31 O6 126.3(4)
O5 C31 C32 117.1(4)
O6 C31 C32 116.7(4)
C31 C32 H32A 109.5
C31 C32 H32C 109.5
H32A C32 H32C 109.5
C31 C32 H32B 109.5
H32A C32 H32B 109.5
H32C C32 H32B 109.5
O9 C33 O8 122.3(4)
O9 C33 C34 118.4(4)
O8 C33 C34 119.3(4)
C33 C34 H34B 109.5
C33 C34 H34C 109.5
H34B C34 H34C 109.5
C33 C34 H34A 109.5
H34B C34 H34A 109.5
H34C C34 H34A 109.5

loop_
_geom_bond_atom_site_label_1
_geom_bond_atom_site_label_2
_geom_bond_distance
Zn1 O5 1.977(3)
Zn1 O7 2.006(3)
Zn1 N2 2.044(4)
Zn1 O1 2.075(3)
Zn1 N1 2.108(4)
Zn2 O3 1.991(3)
Zn2 O1 2.002(3)
Zn2 O6 2.017(3)
Zn2 O8 2.033(3)
Zn2 O2 2.227(3)
Zn2 O4 2.379(3)
Zn3 O9 1.964(3)
Zn3 O10 2.026(3)
Zn3 N4 2.029(5)
Zn3 O3 2.059(3)
Zn3 N3 2.132(3)
Cl1 O11 1.344(6)
Cl1 O13 1.384(5)
Cl1 O12 1.381(6)
Cl1 O14 1.423(6)
Cl2 O15 1.260(10)
Cl2 O18 1.267(7)
Cl2 O16 1.279(5)
Cl2 O17 1.291(8)
O1 C13 1.317(5)
O2 C12 1.398(5)
O2 C14 1.457(6)
O3 C28 1.317(6)
O4 C27 1.367(6)
O4 C29 1.434(5)
O5 C31 1.240(5)
O6 C31 1.250(6)
O7 H7A 0.8853
O7 H7B 0.8798
O8 C33 1.271(5)
O9 C33 1.259(6)
O10 H10A 0.8857
O10 H10B 0.8789
N1 C5 1.328(5)
N1 C1 1.353(7)
N2 C7 1.275(6)
N2 C6 1.459(7)
N3 C20 1.317(7)
N3 C16 1.339(7)
N4 C22 1.254(7)
N4 C21 1.478(6)
C1 C2 1.398(8)
C1 H1 0.9300
C2 C3 1.393(7)
C2 H2 0.9300
C3 C4 1.360(9)
C3 H3 0.9300
C4 C5 1.367(8)
C4 H4 0.9300
C5 C6 1.514(7)
C6 H6A 0.9700
C6 H6B 0.9700
C7 C8 1.429(7)
C7 H7 0.9300
C8 C9 1.404(7)
C8 C13 1.430(6)
C9 C10 1.402(9)
C9 H9 0.9300
C10 C11 1.385(8)
C10 H10 0.9300
C11 C12 1.378(7)
C11 H11 0.9300
C12 C13 1.393(7)
C14 C15 1.497(7)
C14 H14A 0.9700
C14 H14B 0.9700
C15 H15A 0.9600
C15 H15B 0.9600
C15 H15C 0.9600
C16 C17 1.379(7)
C16 H16 0.9300
C17 C18 1.361(9)
C17 H17 0.9300
C18 C19 1.349(9)
C18 H18 0.9300
C19 C20 1.363(6)
C19 H19 0.9300
C20 C21 1.506(8)
C21 H21B 0.9700
C21 H21A 0.9700
C22 C23 1.443(7)
C22 H22 0.9300
C23 C28 1.389(7)
C23 C24 1.427(7)
C24 C25 1.362(7)
C24 H24 0.9300
C25 C26 1.402(9)
C25 H25 0.9300
C26 C27 1.370(7)
C26 H26 0.9300
C27 C28 1.412(6)
C29 C30 1.496(9)
C29 H29A 0.9700
C29 H29B 0.9700
C30 H30A 0.9600
C30 H30B 0.9600
C30 H30C 0.9600
C31 C32 1.511(6)
C32 H32A 0.9600
C32 H32C 0.9600
C32 H32B 0.9600
C33 C34 1.492(7)
C34 H34B 0.9600
C34 H34C 0.9600
C34 H34A 0.9600

loop_
_geom_torsion_atom_site_label_1
_geom_torsion_atom_site_label_2
_geom_torsion_atom_site_label_3
_geom_torsion_atom_site_label_4
_geom_torsion
O3 Zn2 O1 C13 -23.6(4)
O6 Zn2 O1 C13 -161.6(2)
O8 Zn2 O1 C13 103.2(3)
O2 Zn2 O1 C13 10.0(2)
O4 Zn2 O1 C13 -73.0(3)
O3 Zn2 O1 Zn1 166.3(2)
O6 Zn2 O1 Zn1 28.38(14)
O8 Zn2 O1 Zn1 -66.86(14)
O2 Zn2 O1 Zn1 -160.06(14)
O4 Zn2 O1 Zn1 116.91(13)
O5 Zn1 O1 C13 154.1(3)
O7 Zn1 O1 C13 -95.8(3)
N2 Zn1 O1 C13 23.5(3)
N1 Zn1 O1 C13 39.7(6)
O5 Zn1 O1 Zn2 -36.92(13)
O7 Zn1 O1 Zn2 73.19(13)
N2 Zn1 O1 Zn2 -167.49(14)
N1 Zn1 O1 Zn2 -151.3(4)
O3 Zn2 O2 C12 159.9(3)
O1 Zn2 O2 C12 -8.9(3)
O6 Zn2 O2 C12 69.0(9)
O8 Zn2 O2 C12 -99.6(3)
O4 Zn2 O2 C12 86.5(3)
O3 Zn2 O2 C14 -35.5(3)
O1 Zn2 O2 C14 155.7(4)
O6 Zn2 O2 C14 -126.4(8)
O8 Zn2 O2 C14 65.0(3)
O4 Zn2 O2 C14 -108.9(3)
O1 Zn2 O3 C28 -29.0(4)
O6 Zn2 O3 C28 110.0(3)
O8 Zn2 O3 C28 -154.4(3)
O2 Zn2 O3 C28 -61.5(3)
O4 Zn2 O3 C28 23.4(3)
O1 Zn2 O3 Zn3 151.4(2)
O6 Zn2 O3 Zn3 -69.53(14)
O8 Zn2 O3 Zn3 26.00(16)
O2 Zn2 O3 Zn3 118.93(13)
O4 Zn2 O3 Zn3 -156.18(15)
O9 Zn3 O3 C28 145.6(3)
O10 Zn3 O3 C28 -105.1(3)
N4 Zn3 O3 C28 23.7(3)
N3 Zn3 O3 C28 3.6(7)
O9 Zn3 O3 Zn2 -34.83(17)
O10 Zn3 O3 Zn2 74.45(15)
N4 Zn3 O3 Zn2 -156.73(15)
N3 Zn3 O3 Zn2 -176.9(5)
O3 Zn2 O4 C27 -21.6(2)
O1 Zn2 O4 C27 142.3(2)
O6 Zn2 O4 C27 -115.7(2)
O8 Zn2 O4 C27 -2.5(11)
O2 Zn2 O4 C27 66.8(2)
O3 Zn2 O4 C29 173.0(4)
O1 Zn2 O4 C29 -23.1(4)
O6 Zn2 O4 C29 78.9(4)
O8 Zn2 O4 C29 -167.9(9)
O2 Zn2 O4 C29 -98.6(4)
O7 Zn1 O5 C31 -55.6(5)
N2 Zn1 O5 C31 128.8(4)
O1 Zn1 O5 C31 35.6(4)
N1 Zn1 O5 C31 -156.7(4)
O3 Zn2 O6 C31 -170.6(4)
O1 Zn2 O6 C31 -4.2(4)
O8 Zn2 O6 C31 88.4(4)
O2 Zn2 O6 C31 -80.2(10)
O4 Zn2 O6 C31 -97.7(4)
O3 Zn2 O8 C33 -6.8(5)
O1 Zn2 O8 C33 -170.2(5)
O6 Zn2 O8 C33 87.4(5)
O2 Zn2 O8 C33 -94.2(5)
O4 Zn2 O8 C33 -25.4(12)
O10 Zn3 O9 C33 -54.6(5)
N4 Zn3 O9 C33 129.7(5)
O3 Zn3 O9 C33 35.6(5)
N3 Zn3 O9 C33 -152.2(5)
O5 Zn1 N1 C5 -121.4(3)
O7 Zn1 N1 C5 128.3(3)
N2 Zn1 N1 C5 10.2(3)
O1 Zn1 N1 C5 -6.3(6)
O5 Zn1 N1 C1 47.2(3)
O7 Zn1 N1 C1 -63.1(3)
N2 Zn1 N1 C1 178.9(3)
O1 Zn1 N1 C1 162.4(4)
O5 Zn1 N2 C7 -112.5(3)
O7 Zn1 N2 C7 72.3(4)
O1 Zn1 N2 C7 -15.4(4)
N1 Zn1 N2 C7 168.4(4)
O5 Zn1 N2 C6 73.4(3)
O7 Zn1 N2 C6 -101.9(3)
O1 Zn1 N2 C6 170.5(3)
N1 Zn1 N2 C6 -5.7(3)
O9 Zn3 N3 C20 -111.3(3)
O10 Zn3 N3 C20 139.0(3)
N4 Zn3 N3 C20 10.9(3)
O3 Zn3 N3 C20 31.4(7)
O9 Zn3 N3 C16 58.0(3)
O10 Zn3 N3 C16 -51.7(3)
N4 Zn3 N3 C16 -179.8(3)
O3 Zn3 N3 C16 -159.3(5)
O9 Zn3 N4 C22 -112.5(4)
O10 Zn3 N4 C22 72.7(4)
O3 Zn3 N4 C22 -12.1(4)
N3 Zn3 N4 C22 163.5(4)
O9 Zn3 N4 C21 69.8(3)
O10 Zn3 N4 C21 -105.1(3)
O3 Zn3 N4 C21 170.1(3)
N3 Zn3 N4 C21 -14.3(3)
C5 N1 C1 C2 -1.0(6)
Zn1 N1 C1 C2 -169.4(3)
N1 C1 C2 C3 1.7(6)
C1 C2 C3 C4 0.7(7)
C2 C3 C4 C5 -3.8(7)
C1 N1 C5 C4 -2.3(6)
Zn1 N1 C5 C4 167.2(4)
C1 N1 C5 C6 177.9(4)
Zn1 N1 C5 C6 -12.6(4)
C3 C4 C5 N1 4.7(7)
C3 C4 C5 C6 -175.5(4)
C7 N2 C6 C5 -173.6(4)
Zn1 N2 C6 C5 1.2(4)
N1 C5 C6 N2 7.5(5)
C4 C5 C6 N2 -172.3(4)
C6 N2 C7 C8 178.2(4)
Zn1 N2 C7 C8 4.1(6)
N2 C7 C8 C9 -173.1(4)
N2 C7 C8 C13 8.2(7)
C7 C8 C9 C10 178.7(4)
C13 C8 C9 C10 -2.5(7)
C8 C9 C10 C11 0.6(7)
C9 C10 C11 C12 0.5(7)
C10 C11 C12 C13 0.4(7)
C10 C11 C12 O2 177.7(4)
C14 O2 C12 C11 22.9(6)
Zn2 O2 C12 C11 -170.9(4)
C14 O2 C12 C13 -159.5(4)
Zn2 O2 C12 C13 6.7(4)
Zn2 O1 C13 C12 -10.1(5)
Zn1 O1 C13 C12 158.6(3)
Zn2 O1 C13 C8 171.3(3)
Zn1 O1 C13 C8 -20.0(5)
C11 C12 C13 O1 179.0(4)
O2 C12 C13 O1 1.4(5)
C11 C12 C13 C8 -2.3(6)
O2 C12 C13 C8 -179.9(3)
C9 C8 C13 O1 -178.1(4)
C7 C8 C13 O1 0.5(6)
C9 C8 C13 C12 3.3(6)
C7 C8 C13 C12 -178.2(4)
C12 O2 C14 C15 66.5(6)
Zn2 O2 C14 C15 -97.1(4)
C20 N3 C16 C17 -3.5(6)
Zn3 N3 C16 C17 -172.3(3)
N3 C16 C17 C18 1.9(7)
C16 C17 C18 C19 1.9(7)
C17 C18 C19 C20 -3.9(7)
C16 N3 C20 C19 1.4(6)
Zn3 N3 C20 C19 171.5(3)
C16 N3 C20 C21 -175.6(4)
Zn3 N3 C20 C21 -5.5(5)
C18 C19 C20 N3 2.3(7)
C18 C19 C20 C21 179.3(4)
C22 N4 C21 C20 -162.6(4)
Zn3 N4 C21 C20 15.3(5)
N3 C20 C21 N4 -6.1(6)
C19 C20 C21 N4 176.8(4)
C21 N4 C22 C23 178.2(4)
Zn3 N4 C22 C23 0.5(6)
N4 C22 C23 C28 7.4(7)
N4 C22 C23 C24 -168.3(4)
C28 C23 C24 C25 -0.7(6)
C22 C23 C24 C25 175.2(4)
C23 C24 C25 C26 1.0(7)
C24 C25 C26 C27 -0.8(7)
C29 O4 C27 C26 6.1(5)
Zn2 O4 C27 C26 -162.0(3)
C29 O4 C27 C28 -174.4(3)
Zn2 O4 C27 C28 17.5(4)
C25 C26 C27 O4 179.8(4)
C25 C26 C27 C28 0.3(6)
Zn2 O3 C28 C23 156.5(3)
Zn3 O3 C28 C23 -24.0(5)
Zn2 O3 C28 C27 -22.6(4)
Zn3 O3 C28 C27 156.9(3)
C24 C23 C28 O3 -179.0(4)
C22 C23 C28 O3 5.5(6)
C24 C23 C28 C27 0.1(6)
C22 C23 C28 C27 -175.4(4)
O4 C27 C28 O3 -0.4(5)
C26 C27 C28 O3 179.2(4)
O4 C27 C28 C23 -179.5(3)
C26 C27 C28 C23 0.1(6)
C27 O4 C29 C30 172.5(4)
Zn2 O4 C29 C30 -23.4(5)
Zn1 O5 C31 O6 -14.2(7)
Zn1 O5 C31 C32 166.1(3)
Zn2 O6 C31 O5 -6.4(7)
Zn2 O6 C31 C32 173.3(3)
Zn3 O9 C33 O8 -18.6(8)
Zn3 O9 C33 C34 162.0(4)
Zn2 O8 C33 O9 0.1(8)
Zn2 O8 C33 C34 179.5(4)
